data_4348210
loop_
_publ_author_name
'Sun, Libo'
'Pan, Qinhe'
'Liang, Zhiqiang'
'Yu, Jihong'

_publ_section_title
;
 Four-connected metal--organic frameworks constructed by tetracarboxylate
 acid-based ligands
;
_journal_issue 6
_journal_name_full 'Inorganic Chemistry Frontiers'
_journal_page_first 478
_journal_paper_doi 10.1039/c4qi00047a
_journal_volume 1
_journal_year 2014
_chemical_formula_sum 'C27 H7 Mn2 N6 O11'
_chemical_formula_weight 701.27
_space_group_IT_number 114
_space_group_name_Hall 'P -4 2n'
_space_group_name_H-M_alt 'P -4 21 c'
_symmetry_cell_setting tetragonal
_symmetry_space_group_name_H-M 'P -4 21 c'
_atom_sites_solution_hydrogens geom
_atom_sites_solution_primary direct
_atom_sites_solution_secondary difmap
_audit_creation_method SHELXL-97
_cell_angle_alpha 90.00
_cell_angle_beta 90.00
_cell_angle_gamma 90.00
_cell_formula_units_Z 8
_cell_length_a 19.1999(10)
_cell_length_b 19.1999(10)
_cell_length_c 25.815(3)
_cell_measurement_temperature 296(2)
_cell_volume 9516.3(13)
_computing_structure_refinement 'SHELXL-97 (Sheldrick, 1997)'
_computing_structure_solution 'SHELXS-97 (Sheldrick, 1990)'
_diffrn_ambient_temperature 296(2)
_diffrn_measured_fraction_theta_full 0.999
_diffrn_measured_fraction_theta_max 0.999
_diffrn_radiation_monochromator graphite
_diffrn_radiation_source 'fine-focus sealed tube'
_diffrn_radiation_type MoK\a
_diffrn_radiation_wavelength 0.71073
_diffrn_reflns_av_R_equivalents 0.1481
_diffrn_reflns_av_sigmaI/netI 0.1114
_diffrn_reflns_limit_h_max 25
_diffrn_reflns_limit_h_min -24
_diffrn_reflns_limit_k_max 24
_diffrn_reflns_limit_k_min -25
_diffrn_reflns_limit_l_max 21
_diffrn_reflns_limit_l_min -34
_diffrn_reflns_number 69096
_diffrn_reflns_theta_full 28.29
_diffrn_reflns_theta_max 28.29
_diffrn_reflns_theta_min 1.58
_exptl_absorpt_coefficient_mu 0.574
_exptl_absorpt_correction_T_max 0.7457
_exptl_absorpt_correction_T_min 0.6807
_exptl_absorpt_correction_type multi-scan
_exptl_absorpt_process_details sadabs
_exptl_crystal_colour colorless
_exptl_crystal_density_diffrn 0.979
_exptl_crystal_density_method 'not measured'
_exptl_crystal_description block
_exptl_crystal_F_000 2791
_exptl_crystal_size_max 0.250
_exptl_crystal_size_mid 0.240
_exptl_crystal_size_min 0.200
_platon_squeeze_details
;
The remaining solvent molecules were disordered and assigned as 16 DMF and 24 H2O molecules.
per unit cell, which were determined by TGA, elemental analysis and SQUEEZE results. 
The contributions of these disordered solvents to the scattering values have been removed 
by using the PLATON SQUEEZE program. We can see from the SQUEEZE that some 1059 electrons were 
removed from the unit cell, or some 1059/8 = 132 electrons per formula unit. This total includes 21 electrons 
from the hydrogen of the terminal coordinated DMF molecules in the backbone and other electrons (111 e) from 
disordered solvent, approximately 2 DMF (80 e) and 3 H2O (30 e) in the channel. From the calculation and
related information (The CHN and TGA), the formula unit should include 2 DMF and 3 H2O.
Anal. Calcd for C33H48Mn2N8O16: C, 42.96; H, 5.24; N, 12.14 %; Found: C, 41.66; H, 5.001; N, 11.36 %.
;
_refine_diff_density_max 0.997
_refine_diff_density_min -0.485
_refine_diff_density_rms 0.157
_refine_ls_abs_structure_details 'Flack H D (1983), Acta Cryst. A39, 876-881'
_refine_ls_abs_structure_Flack 0.00(6)
_refine_ls_extinction_coef 0.0046(5)
_refine_ls_extinction_expression Fc^*^=kFc[1+0.001xFc^2^\l^3^/sin(2\q)]^-1/4^
_refine_ls_extinction_method SHELXL
_refine_ls_goodness_of_fit_ref 1.047
_refine_ls_hydrogen_treatment constr
_refine_ls_matrix_type full
_refine_ls_number_parameters 359
_refine_ls_number_reflns 11809
_refine_ls_number_restraints 9
_refine_ls_restrained_S_all 1.049
_refine_ls_R_factor_all 0.1784
_refine_ls_R_factor_gt 0.0896
_refine_ls_shift/su_max 0.036
_refine_ls_shift/su_mean 0.001
_refine_ls_structure_factor_coef Fsqd
_refine_ls_weighting_details 'calc w=1/[\s^2^(Fo^2^)+(0.1425P)^2^+0.0000P] where P=(Fo^2^+2Fc^2^)/3'
_refine_ls_weighting_scheme calc
_refine_ls_wR_factor_gt 0.2219
_refine_ls_wR_factor_ref 0.2723
_reflns_number_gt 5927
_reflns_number_total 11809
_reflns_threshold_expression >2sigma(I)
_cod_data_source_file c4qi00047a2.cif
_cod_data_source_block mnc2
_cod_depositor_comments
;
The following automatic conversions were performed:

data item '_symmetry_cell_setting' value 'Tetragonal' was changed to
'tetragonal' in accordance with the
/home/saulius/struct/COD-crude-data/automatic-downloads/DataCite-retrospective/RSC/depositions/lib/dictionaries/cif_core.dic
dictionary named 'cif_core.dic' version 2.4.2 last updated on
2011-04-26.

Automatic conversion script
Id: cif_fix_values 6909 2019-04-08 15:41:33Z antanas 
;
_cod_original_sg_symbol_H-M P-42(1)c
_cod_database_code 4348210

loop_
_symmetry_equiv_pos_as_xyz
'x, y, z'
'y, -x, -z'
'-x, -y, z'
'-y, x, -z'
'x+1/2, -y+1/2, -z+1/2'
'-y+1/2, -x+1/2, z+1/2'
'-x+1/2, y+1/2, -z+1/2'
'y+1/2, x+1/2, z+1/2'

loop_
_atom_site_label
_atom_site_type_symbol
_atom_site_fract_x
_atom_site_fract_y
_atom_site_fract_z
_atom_site_U_iso_or_equiv
_atom_site_adp_type
_atom_site_occupancy
_atom_site_symmetry_multiplicity
_atom_site_calc_flag
_atom_site_refinement_flags
Mn1 Mn 0.27324(5) 0.78719(5) -0.01636(4) 0.0399(3) Uani 1 1 d .
Mn2 Mn 0.38754(5) 0.80931(5) 0.09078(4) 0.0469(3) Uani 1 1 d .
O1 O 0.3568(4) 0.8276(4) 0.1697(2) 0.098(2) Uani 1 1 d .
O2 O 0.4846(4) 0.7749(4) 0.1265(3) 0.092(2) Uani 1 1 d .
O3 O 0.3434(3) 0.7076(2) 0.0909(2) 0.0609(13) Uani 1 1 d .
O4 O 0.3713(2) 0.7955(3) -0.0488(2) 0.0635(14) Uani 1 1 d .
O5 O 0.2903(3) 0.6879(2) 0.01595(18) 0.0641(14) Uani 1 1 d .
O6 O 0.2570(3) 0.9057(3) -0.00885(19) 0.0644(15) Uani 1 1 d .
O7 O 0.4424(2) 0.7919(3) 0.0185(2) 0.0658(14) Uani 1 1 d .
O8 O 0.2200(3) 1.2083(2) 0.08813(18) 0.0601(13) Uani 1 1 d .
O9 O 0.2856(3) 0.8433(2) 0.05969(16) 0.0458(11) Uani 1 1 d .
O10 O 0.2237(4) 1.1590(2) 0.0115(2) 0.0730(17) Uani 1 1 d .
O11 O 0.4169(4) 0.9186(4) 0.0899(3) 0.102(2) Uani 1 1 d .
C1 C 0.2649(4) 0.9005(4) 0.0388(3) 0.0501(17) Uani 1 1 d .
C2 C 0.2490(4) 0.9620(4) 0.0738(2) 0.0523(18) Uani 1 1 d .
C3 C 0.2418(4) 1.0268(3) 0.0523(3) 0.0516(18) Uani 1 1 d .
H3 H 0.2454 1.0326 0.0167 0.062 Uiso 1 1 calc R
C4 C 0.2293(4) 1.0835(3) 0.0838(2) 0.0504(17) Uani 1 1 d .
C5 C 0.2240(4) 1.1540(4) 0.0590(3) 0.0521(17) Uani 1 1 d .
C6 C 0.2224(4) 1.0745(4) 0.1362(3) 0.0567(18) Uani 1 1 d .
H6 H 0.2134 1.1125 0.1576 0.068 Uiso 1 1 calc R
C7 C 0.2290(5) 1.0085(4) 0.1573(2) 0.058(2) Uani 1 1 d .
C8 C 0.2444(5) 0.9523(4) 0.1259(3) 0.058(2) Uani 1 1 d .
H8 H 0.2515 0.9084 0.1401 0.070 Uiso 1 1 calc R
C9 C 0.2197(5) 0.9975(4) 0.2124(2) 0.058(2) Uani 1 1 d .
C10 C 0.2296(4) 1.0405(4) 0.2534(3) 0.058(2) Uani 1 1 d .
H10 H 0.2408 1.0876 0.2521 0.069 Uiso 1 1 calc R
C11 C 0.3091(4) 0.6709(4) 0.0609(3) 0.0511(17) Uani 1 1 d .
C12 C 0.2953(5) 0.5842(4) 0.1318(3) 0.058(2) Uani 1 1 d .
H12 H 0.3147 0.6165 0.1545 0.070 Uiso 1 1 calc R
C13 C 0.2870(4) 0.6006(3) 0.0792(2) 0.0506(17) Uani 1 1 d .
C14 C 0.2745(5) 0.5204(4) 0.1494(3) 0.057(2) Uani 1 1 d .
C15 C 0.2487(5) 0.4698(4) 0.1159(3) 0.057(2) Uani 1 1 d .
H15 H 0.2359 0.4262 0.1285 0.069 Uiso 1 1 calc R
C16 C 0.2421(4) 0.4851(3) 0.0635(3) 0.0497(17) Uani 1 1 d .
C17 C 0.2601(4) 0.5517(3) 0.0460(3) 0.0510(18) Uani 1 1 d .
H17 H 0.2538 0.5630 0.0113 0.061 Uiso 1 1 calc R
C18 C 0.4279(3) 0.7845(4) -0.0277(3) 0.0501(17) Uani 1 1 d .
C19 C 0.4135(16) 0.9671(13) 0.0656(12) 0.241(12) Uiso 1 1 d D
C20 C 0.3391(10) 0.8010(11) 0.2018(9) 0.163(7) Uiso 1 1 d D
C21 C 0.5203(9) 0.7325(9) 0.1086(6) 0.140(5) Uiso 1 1 d D
C22 C 0.427(2) 1.068(2) 0.0165(12) 0.329(17) Uiso 1 1 d D
C23 C 0.4143(13) 1.0501(13) 0.1216(9) 0.209(9) Uiso 1 1 d D
C24 C 0.3720(19) 0.8712(16) 0.2752(15) 0.308(16) Uiso 1 1 d D
C25 C 0.322(2) 0.7676(19) 0.2998(13) 0.330(17) Uiso 1 1 d D
C26 C 0.5837(18) 0.7290(16) 0.1925(10) 0.280(13) Uiso 1 1 d D
C27 C 0.6228(14) 0.6652(14) 0.1082(10) 0.247(12) Uiso 1 1 d D
N1 N 0.1990(6) 0.9362(4) 0.2807(3) 0.102(3) Uani 1 1 d .
N2 N 0.2008(6) 0.9338(4) 0.2315(3) 0.104(3) Uani 1 1 d .
N3 N 0.2799(5) 0.5021(4) 0.2039(2) 0.084(3) Uani 1 1 d .
N4 N 0.4168(10) 1.0448(11) 0.0674(8) 0.194(6) Uiso 1 1 d D
N5 N 0.3497(11) 0.8044(12) 0.2564(8) 0.206(7) Uiso 1 1 d D
N6 N 0.5850(9) 0.7181(10) 0.1359(8) 0.199(6) Uiso 1 1 d D

loop_
_atom_site_aniso_label
_atom_site_aniso_U_11
_atom_site_aniso_U_22
_atom_site_aniso_U_33
_atom_site_aniso_U_23
_atom_site_aniso_U_13
_atom_site_aniso_U_12
Mn1 0.0401(5) 0.0465(6) 0.0331(4) -0.0015(4) -0.0016(4) -0.0003(4)
Mn2 0.0509(6) 0.0510(6) 0.0389(5) -0.0025(5) -0.0031(5) -0.0035(5)
O1 0.130(6) 0.120(6) 0.045(3) -0.002(4) 0.013(4) 0.026(5)
O2 0.081(4) 0.106(5) 0.087(4) -0.006(4) -0.027(4) 0.012(4)
O3 0.084(4) 0.038(3) 0.061(3) -0.001(3) -0.010(3) -0.011(2)
O4 0.042(3) 0.092(4) 0.057(3) 0.012(3) 0.005(2) 0.011(3)
O5 0.106(4) 0.045(3) 0.042(3) 0.005(2) -0.006(3) -0.005(3)
O6 0.098(4) 0.058(3) 0.038(3) -0.003(2) -0.003(3) 0.020(3)
O7 0.053(3) 0.096(4) 0.048(3) -0.010(3) 0.010(2) 0.001(3)
O8 0.094(4) 0.042(3) 0.044(3) -0.003(2) -0.005(3) 0.008(3)
O9 0.058(3) 0.040(2) 0.039(2) -0.0042(19) -0.005(2) 0.003(2)
O10 0.138(5) 0.041(3) 0.040(3) 0.000(2) 0.003(3) 0.012(3)
O11 0.088(5) 0.071(4) 0.148(7) 0.019(5) 0.002(5) -0.026(4)
C1 0.066(5) 0.045(4) 0.039(4) -0.006(3) 0.003(3) 0.008(3)
C2 0.071(5) 0.051(4) 0.035(3) -0.003(3) 0.001(3) 0.014(3)
C3 0.073(5) 0.039(4) 0.043(4) 0.003(3) -0.003(4) 0.010(3)
C4 0.073(5) 0.042(4) 0.036(3) 0.002(3) 0.001(3) 0.010(3)
C5 0.067(5) 0.050(4) 0.040(4) -0.004(3) 0.001(3) 0.005(4)
C6 0.083(6) 0.046(4) 0.040(4) 0.001(3) -0.003(4) 0.009(4)
C7 0.103(6) 0.036(4) 0.034(3) 0.000(3) -0.003(4) 0.014(4)
C8 0.093(6) 0.044(4) 0.038(4) -0.002(3) -0.001(4) 0.006(4)
C9 0.108(7) 0.038(4) 0.028(3) -0.001(3) 0.001(4) 0.007(4)
C10 0.099(6) 0.038(4) 0.036(3) -0.002(3) 0.005(4) 0.005(4)
C11 0.068(5) 0.040(4) 0.046(4) 0.004(3) 0.003(4) 0.008(3)
C12 0.100(6) 0.042(4) 0.033(3) -0.002(3) 0.003(4) 0.003(4)
C13 0.068(5) 0.040(4) 0.044(4) 0.003(3) -0.001(3) -0.007(3)
C14 0.096(6) 0.042(4) 0.033(3) -0.005(3) 0.004(4) -0.006(4)
C15 0.094(6) 0.040(4) 0.039(4) -0.004(3) 0.004(4) -0.006(4)
C16 0.071(5) 0.037(4) 0.041(4) -0.001(3) 0.004(3) -0.002(3)
C17 0.083(5) 0.039(4) 0.031(3) 0.000(3) -0.005(3) 0.000(3)
C18 0.042(4) 0.065(5) 0.044(4) 0.003(3) 0.005(3) 0.000(3)
N1 0.214(11) 0.051(4) 0.042(4) 0.006(3) 0.003(5) -0.032(5)
N2 0.211(11) 0.062(5) 0.039(4) -0.004(3) -0.013(5) -0.034(6)
N3 0.159(8) 0.054(4) 0.040(3) 0.000(3) 0.001(4) 0.000(5)

loop_
_atom_type_symbol
_atom_type_description
_atom_type_scat_dispersion_real
_atom_type_scat_dispersion_imag
_atom_type_scat_source
C C 0.0033 0.0016 'International Tables Vol C Tables 4.2.6.8 and 6.1.1.4'
H H 0.0000 0.0000 'International Tables Vol C Tables 4.2.6.8 and 6.1.1.4'
Mn Mn 0.3368 0.7283 'International Tables Vol C Tables 4.2.6.8 and 6.1.1.4'
N N 0.0061 0.0033 'International Tables Vol C Tables 4.2.6.8 and 6.1.1.4'
O O 0.0106 0.0060 'International Tables Vol C Tables 4.2.6.8 and 6.1.1.4'

loop_
_geom_angle_atom_site_label_1
_geom_angle_atom_site_label_2
_geom_angle_atom_site_label_3
_geom_angle
_geom_angle_site_symmetry_1
_geom_angle_site_symmetry_3
O4 Mn1 O5 95.1(2) . .
O4 Mn1 O10 159.4(2) . 2_465
O5 Mn1 O10 92.7(2) . 2_465
O4 Mn1 O8 100.21(19) . 2_465
O5 Mn1 O8 111.0(2) . 2_465
O10 Mn1 O8 59.20(18) 2_465 2_465
O4 Mn1 O9 102.7(2) . .
O5 Mn1 O9 94.10(17) . .
O10 Mn1 O9 95.75(19) 2_465 .
O8 Mn1 O9 144.13(18) 2_465 .
O4 Mn1 O6 94.6(2) . .
O5 Mn1 O6 151.80(18) . .
O10 Mn1 O6 87.4(2) 2_465 .
O8 Mn1 O6 93.18(19) 2_465 .
O9 Mn1 O6 57.90(17) . .
O4 Mn1 C5 130.6(2) . 2_465
O5 Mn1 C5 103.5(2) . 2_465
O10 Mn1 C5 28.86(19) 2_465 2_465
O8 Mn1 C5 30.35(19) 2_465 2_465
O9 Mn1 C5 120.8(2) . 2_465
O6 Mn1 C5 89.9(2) . 2_465
O3 Mn2 O1 92.2(3) . .
O3 Mn2 O7 93.1(2) . .
O1 Mn2 O7 166.8(3) . .
O3 Mn2 O11 171.5(3) . .
O1 Mn2 O11 85.6(3) . .
O7 Mn2 O11 90.8(3) . .
O3 Mn2 O2 93.6(3) . .
O1 Mn2 O2 83.3(3) . .
O7 Mn2 O2 84.4(2) . .
O11 Mn2 O2 94.3(3) . .
O3 Mn2 O9 85.33(19) . .
O1 Mn2 O9 93.0(2) . .
O7 Mn2 O9 99.41(18) . .
O11 Mn2 O9 86.6(2) . .
O2 Mn2 O9 176.1(2) . .
C20 O1 Mn2 140.5(14) . .
C21 O2 Mn2 123.3(10) . .
C11 O3 Mn2 137.2(5) . .
C18 O4 Mn1 127.6(5) . .
C11 O5 Mn1 130.0(5) . .
C1 O6 Mn1 89.2(4) . .
C18 O7 Mn2 137.7(5) . .
C5 O8 Mn1 88.3(4) . 4_665
C1 O9 Mn2 132.6(5) . .
C1 O9 Mn1 90.5(4) . .
Mn2 O9 Mn1 105.57(19) . .
C5 O10 Mn1 91.2(4) . 4_665
C19 O11 Mn2 142.2(17) . .
O6 C1 O9 121.5(6) . .
O6 C1 C2 120.1(6) . .
O9 C1 C2 118.4(6) . .
C8 C2 C3 121.3(7) . .
C8 C2 C1 119.6(7) . .
C3 C2 C1 119.1(6) . .
C2 C3 C4 119.7(6) . .
C2 C3 H3 120.1 . .
C4 C3 H3 120.1 . .
C6 C4 C3 120.0(6) . .
C6 C4 C5 121.9(6) . .
C3 C4 C5 118.1(6) . .
O10 C5 O8 121.3(6) . .
O10 C5 C4 119.7(6) . .
O8 C5 C4 119.0(6) . .
O10 C5 Mn1 60.0(4) . 4_665
O8 C5 Mn1 61.3(3) . 4_665
C4 C5 Mn1 179.0(6) . 4_665
C4 C6 C7 119.6(7) . .
C4 C6 H6 120.2 . .
C7 C6 H6 120.2 . .
C8 C7 C6 120.3(6) . .
C8 C7 C9 119.3(6) . .
C6 C7 C9 120.4(6) . .
C2 C8 C7 119.1(7) . .
C2 C8 H8 120.5 . .
C7 C8 H8 120.5 . .
C10 C9 N2 107.5(6) . .
C10 C9 C7 131.4(7) . .
N2 C9 C7 121.1(6) . .
N3 C10 C9 106.8(6) 7 .
N3 C10 H10 126.6 7 .
C9 C10 H10 126.6 . .
O3 C11 O5 125.7(6) . .
O3 C11 C13 117.9(6) . .
O5 C11 C13 116.4(7) . .
C14 C12 C13 119.3(7) . .
C14 C12 H12 120.4 . .
C13 C12 H12 120.4 . .
C17 C13 C12 119.7(6) . .
C17 C13 C11 121.9(6) . .
C12 C13 C11 118.5(6) . .
C12 C14 C15 121.6(6) . .
C12 C14 N3 121.2(6) . .
C15 C14 N3 117.2(6) . .
C16 C15 C14 119.3(7) . .
C16 C15 H15 120.4 . .
C14 C15 H15 120.4 . .
C15 C16 C17 119.0(6) . .
C15 C16 C18 118.0(6) . 4_655
C17 C16 C18 123.0(6) . 4_655
C13 C17 C16 121.1(6) . .
C13 C17 H17 119.5 . .
C16 C17 H17 119.5 . .
O4 C18 O7 127.3(7) . .
O4 C18 C16 115.1(6) . 2_565
O7 C18 C16 117.5(6) . 2_565
O11 C19 N4 144(3) . .
O1 C20 N5 136(2) . .
O2 C21 N6 116.4(16) . .
N2 N1 N3 108.2(6) . 7
N1 N2 C9 109.5(6) . .
C10 N3 N1 107.8(6) 7_545 7_545
C10 N3 C14 130.8(7) 7_545 .
N1 N3 C14 121.3(6) 7_545 .
C22 N4 C23 157(3) . .
C22 N4 C19 107(3) . .
C23 N4 C19 96(2) . .
C20 N5 C25 134(3) . .
C20 N5 C24 115(3) . .
C25 N5 C24 107(3) . .
C27 N6 C21 108.8(19) . .
C27 N6 C26 127(2) . .
C21 N6 C26 116(2) . .

loop_
_geom_bond_atom_site_label_1
_geom_bond_atom_site_label_2
_geom_bond_distance
_geom_bond_site_symmetry_2
Mn1 O4 2.067(5) .
Mn1 O5 2.107(5) .
Mn1 O10 2.207(5) 2_465
Mn1 O8 2.237(5) 2_465
Mn1 O9 2.252(4) .
Mn1 O6 2.305(5) .
Mn1 C5 2.549(7) 2_465
Mn2 O3 2.128(5) .
Mn2 O1 2.150(6) .
Mn2 O7 2.168(5) .
Mn2 O11 2.173(7) .
Mn2 O2 2.181(6) .
Mn2 O9 2.214(5) .
O1 C20 1.03(2) .
O2 C21 1.162(16) .
O3 C11 1.237(8) .
O4 C18 1.233(8) .
O5 C11 1.257(8) .
O6 C1 1.242(8) .
O7 C18 1.234(8) .
O8 C5 1.289(8) .
O8 Mn1 2.237(5) 4_665
O9 C1 1.286(8) .
O10 C5 1.230(8) .
O10 Mn1 2.207(5) 4_665
O11 C19 1.12(3) .
C1 C2 1.519(9) .
C2 C8 1.360(10) .
C2 C3 1.369(9) .
C3 C4 1.379(9) .
C3 H3 0.9300 .
C4 C6 1.371(9) .
C4 C5 1.502(10) .
C5 Mn1 2.549(7) 4_665
C6 C7 1.385(10) .
C6 H6 0.9300 .
C7 C8 1.382(10) .
C7 C9 1.450(9) .
C8 H8 0.9300 .
C9 C10 1.355(10) .
C9 N2 1.367(10) .
C10 N3 1.338(9) 7
C10 H10 0.9300 .
C11 C13 1.493(9) .
C12 C14 1.366(10) .
C12 C13 1.404(9) .
C12 H12 0.9300 .
C13 C17 1.372(9) .
C14 C15 1.392(9) .
C14 N3 1.455(9) .
C15 C16 1.390(9) .
C15 H15 0.9300 .
C16 C17 1.400(9) .
C16 C18 1.524(9) 4_655
C17 H17 0.9300 .
C18 C16 1.524(9) 2_565
C19 N4 1.495(17) .
C20 N5 1.425(16) .
C21 N6 1.455(15) .
C22 N4 1.401(18) .
C23 N4 1.403(16) .
C24 N5 1.436(18) .
C25 N5 1.430(18) .
C26 N6 1.474(17) .
C27 N6 1.439(17) .
N1 N2 1.272(9) .
N1 N3 1.385(10) 7
N3 C10 1.338(9) 7_545
N3 N1 1.385(10) 7_545

loop_
_platon_squeeze_void_nr
_platon_squeeze_void_average_x
_platon_squeeze_void_average_y
_platon_squeeze_void_average_z
_platon_squeeze_void_volume
_platon_squeeze_void_count_electrons
_platon_squeeze_void_content
1 -0.008 -0.001 0.000 1933 530 ' '
2 -0.155 0.494 0.524 1933 529 ' '
